data_4327105
loop_
_publ_author_name
'Xiang-Qian Fang'
'Zhao-Peng Deng'
'Li-Hua Huo'
'Wang Wan'
'Zhi-Biao Zhu'
'Hui Zhao'
'Shan Gao'

_publ_section_title
;
 New Family of Silver(I) Complexes Based on Hydroxyl and Carboxyl Groups
 Decorated Arenesulfonic Acid: Syntheses, Structures, and Luminescent
 Properties
;
_journal_name_full 'Inorganic Chemistry'
_journal_page_first 12562
_journal_page_last 12574
_journal_paper_doi 10.1021/ic201589p
_journal_volume 50
_journal_year 2011
_chemical_formula_moiety 'C7 H7 Ag2 Br O8 S'
_chemical_formula_sum 'C7 H7 Ag2 Br O8 S'
_chemical_formula_weight 546.84
_chemical_name_systematic
; 
 ? 
;
_space_group_IT_number 2
_symmetry_cell_setting triclinic
_symmetry_space_group_name_Hall '-P 1'
_symmetry_space_group_name_H-M 'P -1'
_atom_sites_solution_hydrogens geom
_atom_sites_solution_primary direct
_atom_sites_solution_secondary difmap
_audit_creation_method SHELXL-97
_cell_angle_alpha 84.26(3)
_cell_angle_beta 75.75(3)
_cell_angle_gamma 86.71(3)
_cell_formula_units_Z 2
_cell_length_a 6.6639(13)
_cell_length_b 9.5487(19)
_cell_length_c 9.977(2)
_cell_measurement_reflns_used 4983
_cell_measurement_temperature 295(2)
_cell_measurement_theta_max 27.45
_cell_measurement_theta_min 3.15
_cell_volume 611.9(2)
_computing_cell_refinement RAPID-AUTO
_computing_data_collection 'RAPID-AUTO (Rigaku Corporation, 1998)'
_computing_data_reduction 'CrystalStructure (Rigaku/MSC and Rigaku Corporation, 2002)'
_computing_molecular_graphics SHELXL-97
_computing_publication_material SHELXL-97
_computing_structure_refinement 'SHELXL-97 (Sheldrick, 1997)'
_computing_structure_solution 'SHELXS-97 (Sheldrick, 1997)'
_diffrn_ambient_temperature 295(2)
_diffrn_detector_area_resol_mean 10.000
_diffrn_measured_fraction_theta_full 0.991
_diffrn_measured_fraction_theta_max 0.991
_diffrn_measurement_device_type 'Rigaku RAXIS-RAPID'
_diffrn_measurement_method \w
_diffrn_radiation_monochromator graphite
_diffrn_radiation_source 'fine-focus sealed tube'
_diffrn_radiation_type MoK\a
_diffrn_radiation_wavelength 0.71073
_diffrn_reflns_av_R_equivalents 0.0481
_diffrn_reflns_av_sigmaI/netI 0.0618
_diffrn_reflns_limit_h_max 8
_diffrn_reflns_limit_h_min -8
_diffrn_reflns_limit_k_max 12
_diffrn_reflns_limit_k_min -12
_diffrn_reflns_limit_l_max 12
_diffrn_reflns_limit_l_min -12
_diffrn_reflns_number 6029
_diffrn_reflns_theta_full 27.45
_diffrn_reflns_theta_max 27.45
_diffrn_reflns_theta_min 3.14
_diffrn_standards_decay_% 0
_diffrn_standards_interval_count 0
_diffrn_standards_interval_time 0
_diffrn_standards_number 0
_exptl_absorpt_coefficient_mu 6.667
_exptl_absorpt_correction_T_max 0.5017
_exptl_absorpt_correction_T_min 0.3799
_exptl_absorpt_correction_type multi-scan
_exptl_absorpt_process_details 'ABSCOR (Higashi, 1995)'
_exptl_crystal_colour 'pale yellow'
_exptl_crystal_density_diffrn 2.968
_exptl_crystal_description prism
_exptl_crystal_F_000 516
_exptl_crystal_size_max 0.18
_exptl_crystal_size_mid 0.14
_exptl_crystal_size_min 0.12
_refine_diff_density_max 1.987
_refine_diff_density_min -1.317
_refine_diff_density_rms 0.222
_refine_ls_extinction_method none
_refine_ls_goodness_of_fit_ref 1.017
_refine_ls_hydrogen_treatment mixed
_refine_ls_matrix_type full
_refine_ls_number_parameters 178
_refine_ls_number_reflns 2769
_refine_ls_number_restraints 3
_refine_ls_restrained_S_all 1.016
_refine_ls_R_factor_all 0.0576
_refine_ls_R_factor_gt 0.0469
_refine_ls_shift/su_max 0.000
_refine_ls_shift/su_mean 0.000
_refine_ls_structure_factor_coef Fsqd
_refine_ls_weighting_details 'calc w=1/[\s^2^(Fo^2^)+(0.0707P)^2^+1.9172P] where P=(Fo^2^+2Fc^2^)/3'
_refine_ls_weighting_scheme calc
_refine_ls_wR_factor_gt 0.1141
_refine_ls_wR_factor_ref 0.1384
_reflns_number_gt 2210
_reflns_number_total 2769
_reflns_threshold_expression >2sigma(I)
_cod_data_source_file ic201589p_si_002_3.cif
_cod_data_source_block complex3
_cod_database_code 4327105

loop_
_symmetry_equiv_pos_as_xyz
'x, y, z'
'-x, -y, -z'

loop_
_atom_site_label
_atom_site_type_symbol
_atom_site_fract_x
_atom_site_fract_y
_atom_site_fract_z
_atom_site_U_iso_or_equiv
_atom_site_adp_type
_atom_site_occupancy
_atom_site_symmetry_multiplicity
_atom_site_calc_flag
_atom_site_refinement_flags
Ag1 Ag 0.67928(8) -0.01259(6) 0.63245(6) 0.0484(2) Uani 1 1 d .
Ag2 Ag -0.02654(9) 0.65508(8) 0.02683(7) 0.0614(2) Uani 1 1 d .
Br1 Br 0.80075(11) 0.70310(7) 0.41616(7) 0.0436(2) Uani 1 1 d .
S1 S 0.8411(2) 0.14001(14) 0.31588(15) 0.0291(3) Uani 1 1 d .
O1 O 0.6777(7) 0.0506(5) 0.3967(5) 0.0423(10) Uani 1 1 d .
O1W O 0.6738(9) 0.0960(5) 0.8355(6) 0.0519(12) Uani 1 1 d D
H1W1 H 0.553(6) 0.112(8) 0.886(9) 0.078 Uiso 1 1 d D
H1W2 H 0.741(11) 0.172(5) 0.818(10) 0.078 Uiso 1 1 d D
O2 O 0.9199(7) 0.0996(5) 0.1750(5) 0.0451(11) Uani 1 1 d .
O2W O -0.2470(8) 0.8823(6) 0.0679(5) 0.0519(12) Uani 1 1 d .
H2W1 H -0.2246 0.9010 -0.0195 0.078 Uiso 1 1 d R
H2W2 H -0.1920 0.9457 0.0997 0.078 Uiso 1 1 d R
O3 O 1.0010(7) 0.1549(5) 0.3880(6) 0.0459(12) Uani 1 1 d .
O4 O 0.4946(7) 0.2199(4) 0.1848(5) 0.0376(10) Uani 1 1 d .
H4O H 0.4014 0.2456 0.1465 0.056 Uiso 1 1 calc R
O5 O 0.2281(7) 0.6170(5) 0.1315(5) 0.0396(10) Uani 1 1 d .
O6 O 0.2432(7) 0.3883(5) 0.0982(5) 0.0419(11) Uani 1 1 d .
C1 C 0.7243(8) 0.3108(6) 0.2990(6) 0.0287(11) Uani 1 1 d .
C2 C 0.5604(8) 0.3318(6) 0.2330(6) 0.0273(11) Uani 1 1 d .
C3 C 0.4711(8) 0.4670(6) 0.2185(6) 0.0272(11) Uani 1 1 d .
C4 C 0.5442(9) 0.5780(6) 0.2747(6) 0.0315(12) Uani 1 1 d .
H4 H 0.4856 0.6683 0.2666 0.038 Uiso 1 1 calc R
C5 C 0.7020(9) 0.5531(6) 0.3413(6) 0.0319(12) Uani 1 1 d .
C6 C 0.7944(9) 0.4201(6) 0.3534(6) 0.0303(12) Uani 1 1 d .
H6 H 0.9023 0.4049 0.3977 0.036 Uiso 1 1 calc R
C7 C 0.3007(9) 0.4959(6) 0.1453(6) 0.0302(11) Uani 1 1 d .

loop_
_atom_site_aniso_label
_atom_site_aniso_U_11
_atom_site_aniso_U_22
_atom_site_aniso_U_33
_atom_site_aniso_U_23
_atom_site_aniso_U_13
_atom_site_aniso_U_12
Ag1 0.0419(3) 0.0578(4) 0.0489(3) -0.0003(3) -0.0189(2) -0.0023(2)
Ag2 0.0430(3) 0.0921(5) 0.0626(4) -0.0126(3) -0.0383(3) 0.0058(3)
Br1 0.0510(4) 0.0345(4) 0.0558(4) -0.0148(3) -0.0283(3) -0.0038(3)
S1 0.0250(6) 0.0277(7) 0.0390(7) -0.0059(6) -0.0151(6) 0.0012(5)
O1 0.040(2) 0.034(2) 0.055(3) 0.006(2) -0.018(2) -0.0037(19)
O1W 0.053(3) 0.044(3) 0.064(3) -0.007(2) -0.026(3) 0.000(2)
O2 0.041(2) 0.050(3) 0.045(3) -0.016(2) -0.009(2) 0.005(2)
O2W 0.054(3) 0.057(3) 0.045(3) -0.011(2) -0.007(2) -0.012(2)
O3 0.041(2) 0.040(2) 0.069(3) -0.013(2) -0.037(2) 0.009(2)
O4 0.039(2) 0.033(2) 0.052(3) -0.0048(19) -0.029(2) -0.0043(17)
O5 0.036(2) 0.041(2) 0.051(3) -0.006(2) -0.030(2) 0.0058(19)
O6 0.045(3) 0.037(2) 0.058(3) -0.006(2) -0.038(2) -0.0036(19)
C1 0.026(3) 0.030(3) 0.034(3) -0.002(2) -0.015(2) 0.001(2)
C2 0.028(3) 0.026(3) 0.033(3) -0.003(2) -0.016(2) -0.003(2)
C3 0.026(3) 0.029(3) 0.031(3) -0.001(2) -0.016(2) -0.001(2)
C4 0.038(3) 0.022(3) 0.041(3) -0.001(2) -0.021(2) 0.000(2)
C5 0.034(3) 0.029(3) 0.041(3) -0.008(2) -0.021(2) -0.003(2)
C6 0.029(3) 0.029(3) 0.040(3) -0.004(2) -0.023(2) 0.001(2)
C7 0.027(3) 0.036(3) 0.031(3) 0.003(2) -0.015(2) -0.002(2)

loop_
_atom_type_symbol
_atom_type_description
_atom_type_scat_dispersion_real
_atom_type_scat_dispersion_imag
_atom_type_scat_source
C C 0.0033 0.0016 'International Tables Vol C Tables 4.2.6.8 and 6.1.1.4'
H H 0.0000 0.0000 'International Tables Vol C Tables 4.2.6.8 and 6.1.1.4'
O O 0.0106 0.0060 'International Tables Vol C Tables 4.2.6.8 and 6.1.1.4'
S S 0.1246 0.1234 'International Tables Vol C Tables 4.2.6.8 and 6.1.1.4'
Br Br -0.2901 2.4595 'International Tables Vol C Tables 4.2.6.8 and 6.1.1.4'
Ag Ag -0.8971 1.1015 'International Tables Vol C Tables 4.2.6.8 and 6.1.1.4'

loop_
_geom_angle_atom_site_label_1
_geom_angle_atom_site_label_2
_geom_angle_atom_site_label_3
_geom_angle
_geom_angle_site_symmetry_1
_geom_angle_site_symmetry_3
O1W Ag1 O1 139.42(18) . .
O1W Ag1 O3 100.05(17) . 2_756
O1 Ag1 O3 102.12(17) . 2_756
O1W Ag1 O1 112.87(18) . 2_656
O1 Ag1 O1 71.91(18) . 2_656
O3 Ag1 O1 135.32(15) 2_756 2_656
O1 Ag1 O4 132.53(16) . 2_656
O3 Ag1 O4 85.54(16) 2_756 2_656
O1W Ag1 O4 82.56(17) . 2_656
O4 Ag1 O1 70.42(15) 2_656 2_656
O5 Ag2 O6 158.20(17) . 2_565
O5 Ag2 O2W 117.62(16) . .
O6 Ag2 O2W 84.05(17) 2_565 .
O5 Ag2 Ag2 86.57(12) . 2_565
O6 Ag2 Ag2 71.87(12) 2_565 2_565
O2W Ag2 Ag2 151.90(12) . 2_565
O3 S1 O1 112.3(3) . .
O3 S1 O2 113.8(3) . .
O1 S1 O2 112.4(3) . .
O3 S1 C1 105.6(3) . .
O1 S1 C1 106.0(3) . .
O2 S1 C1 105.9(3) . .
S1 O1 Ag1 117.0(3) . .
S1 O1 Ag1 131.3(3) . 2_656
Ag1 O1 Ag1 108.09(18) . 2_656
Ag1 O1W H1W1 115(7) . .
Ag1 O1W H1W2 112(7) . .
H1W1 O1W H1W2 110(7) . .
Ag2 O2W H2W2 114.9 . .
H2W1 O2W H2W2 107.7 . .
S1 O3 Ag1 126.4(3) . 2_756
C2 O4 H4O 109.5 . .
C7 O5 Ag2 119.1(4) . .
C7 O6 Ag2 137.5(4) . 2_565
C6 C1 C2 121.1(5) . .
C6 C1 S1 119.1(4) . .
C2 C1 S1 119.8(4) . .
O4 C2 C3 122.1(5) . .
O4 C2 C1 118.5(5) . .
C3 C2 C1 119.4(5) . .
C2 C3 C4 118.9(5) . .
C2 C3 C7 121.5(5) . .
C4 C3 C7 119.5(5) . .
C5 C4 C3 120.1(5) . .
C5 C4 H4 120.0 . .
C3 C4 H4 120.0 . .
C4 C5 C6 121.3(5) . .
C4 C5 Br1 120.0(4) . .
C6 C5 Br1 118.7(4) . .
C1 C6 C5 119.1(5) . .
C1 C6 H6 120.5 . .
C5 C6 H6 120.5 . .
O5 C7 O6 124.8(5) . .
O5 C7 C3 120.0(5) . .
O6 C7 C3 115.2(5) . .

loop_
_geom_bond_atom_site_label_1
_geom_bond_atom_site_label_2
_geom_bond_distance
_geom_bond_site_symmetry_2
Ag1 O1W 2.358(5) .
Ag1 O1 2.372(5) .
Ag1 O3 2.436(4) 2_756
Ag1 O1 2.517(5) 2_656
Ag1 O4 2.662(5) 2_656
Ag2 O5 2.197(4) .
Ag2 O6 2.207(4) 2_565
Ag2 O2W 2.559(5) .
Ag2 Ag2 3.0472(16) 2_565
Br1 C5 1.900(5) .
S1 O3 1.446(4) .
S1 O1 1.450(5) .
S1 O2 1.457(5) .
S1 C1 1.777(6) .
O1 Ag1 2.517(5) 2_656
O1W H1W1 0.85(7) .
O1W H1W2 0.86(6) .
O2W H2W1 0.8499 .
O2W H2W2 0.8500 .
O3 Ag1 2.436(4) 2_756
O4 C2 1.351(6) .
O4 H4O 0.8200 .
O5 C7 1.236(7) .
O6 C7 1.286(7) .
O6 Ag2 2.207(4) 2_565
C1 C6 1.377(7) .
C1 C2 1.403(7) .
C2 C3 1.399(7) .
C3 C4 1.410(7) .
C3 C7 1.494(7) .
C4 C5 1.374(8) .
C4 H4 0.9300 .
C5 C6 1.386(8) .
C6 H6 0.9300 .

loop_
_geom_hbond_atom_site_label_D
_geom_hbond_atom_site_label_H
_geom_hbond_atom_site_label_A
_geom_hbond_distance_DH
_geom_hbond_distance_HA
_geom_hbond_distance_DA
_geom_hbond_angle_DHA
_geom_hbond_site_symmetry_A
O1W H1W1 O2W 0.85(7) 1.98(4) 2.772(8) 155(9) 2_566
O1W H1W2 O5 0.86(6) 2.16(4) 2.922(7) 148(7) 2_666
O2W H2W1 O2 0.85 2.23 2.831(7) 127.5 2_665
O2W H2W1 O1W 0.85 2.41 3.058(8) 133.3 1_464
O2W H2W2 O2 0.85 1.97 2.824(7) 176.6 1_465
O4 H4O O6 0.82 1.78 2.503(6) 146.8 .

loop_
_geom_torsion_atom_site_label_1
_geom_torsion_atom_site_label_2
_geom_torsion_atom_site_label_3
_geom_torsion_atom_site_label_4
_geom_torsion
_geom_torsion_site_symmetry_1
_geom_torsion_site_symmetry_4
O3 S1 O1 Ag1 10.5(4) . .
O2 S1 O1 Ag1 140.4(3) . .
C1 S1 O1 Ag1 -104.3(3) . .
O3 S1 O1 Ag1 166.0(3) . 2_656
O2 S1 O1 Ag1 -64.1(4) . 2_656
C1 S1 O1 Ag1 51.2(4) . 2_656
O1W Ag1 O1 S1 56.5(4) . .
O3 Ag1 O1 S1 -65.2(3) 2_756 .
O1 Ag1 O1 S1 160.8(4) 2_656 .
O1W Ag1 O1 Ag1 -104.3(3) . 2_656
O3 Ag1 O1 Ag1 134.02(17) 2_756 2_656
O1 Ag1 O1 Ag1 0.0 2_656 2_656
O1 S1 O3 Ag1 93.6(4) . 2_756
O2 S1 O3 Ag1 -35.6(5) . 2_756
C1 S1 O3 Ag1 -151.4(3) . 2_756
O6 Ag2 O5 C7 -12.7(8) 2_565 .
O2W Ag2 O5 C7 160.7(4) . .
Ag2 Ag2 O5 C7 -4.3(5) 2_565 .
O3 S1 C1 C6 -0.9(6) . .
O1 S1 C1 C6 118.5(5) . .
O2 S1 C1 C6 -121.9(5) . .
O3 S1 C1 C2 -179.8(5) . .
O1 S1 C1 C2 -60.5(6) . .
O2 S1 C1 C2 59.2(6) . .
C6 C1 C2 O4 -178.3(5) . .
S1 C1 C2 O4 0.6(8) . .
C6 C1 C2 C3 1.9(9) . .
S1 C1 C2 C3 -179.2(4) . .
O4 C2 C3 C4 178.3(5) . .
C1 C2 C3 C4 -1.9(9) . .
O4 C2 C3 C7 -1.6(9) . .
C1 C2 C3 C7 178.1(5) . .
C2 C3 C4 C5 0.6(9) . .
C7 C3 C4 C5 -179.5(6) . .
C3 C4 C5 C6 0.8(10) . .
C3 C4 C5 Br1 179.8(5) . .
C2 C1 C6 C5 -0.5(9) . .
S1 C1 C6 C5 -179.4(5) . .
C4 C5 C6 C1 -0.9(10) . .
Br1 C5 C6 C1 -179.8(5) . .
Ag2 O5 C7 O6 2.5(8) . .
Ag2 O5 C7 C3 -178.8(4) . .
Ag2 O6 C7 O5 3.2(10) 2_565 .
Ag2 O6 C7 C3 -175.5(4) 2_565 .
C2 C3 C7 O5 -178.4(6) . .
C4 C3 C7 O5 1.7(9) . .
C2 C3 C7 O6 0.3(8) . .
C4 C3 C7 O6 -179.6(6) . .
